data_4081490
loop_
_publ_author_name
'Kowalski, Konrad'
'Skiba, Joanna'
'Oehninger, Luciano'
'Ott, Ingo'
'Solecka, Jolanta'
'Rajnisz, Aleksandra'
'Therrien, Bruno'

_publ_section_title
;
 Metallocene-Modified Uracils: Synthesis, Structure, and Biological
 Activity
;
_journal_issue 20
_journal_name_full Organometallics
_journal_page_first 5766
_journal_paper_doi 10.1021/om400294s
_journal_volume 32
_journal_year 2013
_chemical_formula_moiety 'C17 H18 Fe N2 O3'
_chemical_formula_sum 'C17 H18 Fe N2 O3'
_chemical_formula_weight 354.18
_chemical_name_systematic
; 
 ? 
;
_space_group_IT_number 14
_symmetry_cell_setting monoclinic
_symmetry_Int_Tables_number 14
_symmetry_space_group_name_Hall '-P 2ybc'
_symmetry_space_group_name_H-M 'P 1 21/c 1'
_atom_sites_solution_hydrogens geom
_atom_sites_solution_primary direct
_atom_sites_solution_secondary difmap
_audit_creation_method SHELXL-97
_cell_angle_alpha 90.00
_cell_angle_beta 98.566(7)
_cell_angle_gamma 90.00
_cell_formula_units_Z 4
_cell_length_a 10.1451(9)
_cell_length_b 11.0305(6)
_cell_length_c 13.9622(11)
_cell_measurement_reflns_used 8000
_cell_measurement_temperature 173(2)
_cell_measurement_theta_max 26.0
_cell_measurement_theta_min 2.05
_cell_volume 1545.0(2)
_computing_cell_refinement 'CELL (Stoe IPDS Software, 2000)'
_computing_data_collection 'EXPOSE (Stoe IPDS Software, 2000)'
_computing_data_reduction 'INTEGRATE (Stoe IPDS Software, 2000)'
_computing_molecular_graphics 'ORTEP (Farrugia, 1997)'
_computing_publication_material 'SHELXL-97 (Sheldrick, 1997)'
_computing_structure_refinement 'SHELXL-97 (Sheldrick, 1997)'
_computing_structure_solution 'SHELXS-97 (Sheldrick, 1990)'
_diffrn_ambient_temperature 173(2)
_diffrn_detector_area_resol_mean 0.81\%A
_diffrn_measured_fraction_theta_full 0.996
_diffrn_measured_fraction_theta_max 0.996
_diffrn_measurement_device_type 'STOE IPDS'
_diffrn_measurement_method 'phi oscillation'
_diffrn_radiation_monochromator graphite
_diffrn_radiation_source 'fine-focus sealed tube'
_diffrn_radiation_type MoK\a
_diffrn_radiation_wavelength 0.71073
_diffrn_reflns_av_R_equivalents 0.1234
_diffrn_reflns_av_sigmaI/netI 0.0684
_diffrn_reflns_limit_h_max 13
_diffrn_reflns_limit_h_min -13
_diffrn_reflns_limit_k_max 15
_diffrn_reflns_limit_k_min -14
_diffrn_reflns_limit_l_max 19
_diffrn_reflns_limit_l_min -19
_diffrn_reflns_number 20968
_diffrn_reflns_theta_full 29.23
_diffrn_reflns_theta_max 29.23
_diffrn_reflns_theta_min 2.03
_diffrn_standards_decay_% 0
_diffrn_standards_interval_time 0
_diffrn_standards_number 0
_exptl_absorpt_coefficient_mu 0.992
_exptl_absorpt_correction_T_max 0.750
_exptl_absorpt_correction_T_min 0.316
_exptl_absorpt_correction_type empirical
_exptl_absorpt_process_details 'Walker, N. &amp; Stuart, D. (1983)'
_exptl_crystal_colour red
_exptl_crystal_density_diffrn 1.523
_exptl_crystal_density_method 'not measured'
_exptl_crystal_description block
_exptl_crystal_F_000 736
_exptl_crystal_size_max 0.22
_exptl_crystal_size_mid 0.19
_exptl_crystal_size_min 0.18
_refine_diff_density_max 0.534
_refine_diff_density_min -0.716
_refine_diff_density_rms 0.075
_refine_ls_extinction_method none
_refine_ls_goodness_of_fit_ref 1.056
_refine_ls_hydrogen_treatment constr
_refine_ls_matrix_type full
_refine_ls_number_parameters 213
_refine_ls_number_reflns 4181
_refine_ls_number_restraints 0
_refine_ls_restrained_S_all 1.056
_refine_ls_R_factor_all 0.0870
_refine_ls_R_factor_gt 0.0595
_refine_ls_shift/su_max 0.000
_refine_ls_shift/su_mean 0.000
_refine_ls_structure_factor_coef Fsqd
_refine_ls_weighting_details 'calc w=1/[\s^2^(Fo^2^)+(0.0524P)^2^+1.2205P] where P=(Fo^2^+2Fc^2^)/3'
_refine_ls_weighting_scheme calc
_refine_ls_wR_factor_gt 0.1311
_refine_ls_wR_factor_ref 0.1438
_reflns_number_gt 3089
_reflns_number_total 4181
_reflns_threshold_expression &gt;2sigma(I)
_cod_data_source_file om400294s_si_001.cif
_cod_data_source_block d:compound2b
_cod_depositor_comments
;
The following automatic conversions were performed:
'_atom_site_symetry_multiplicity' tag replaced with
'_atom_site_symmetry_multiplicity'.

Automatic conversion script
Id: cif_correct_tags 1440 2010-10-19 06:21:57Z saulius 

The following automatic conversions were performed:

'_symmetry_cell_setting' value 'Monoclinic' changed to 'monoclinic'
according to /home/saulius/struct/CIF-dictionaries/cif_core.dic
dictionary named 'cif_core.dic' version 2.4.2 from 2011-04-26.

Automatic conversion script
Id: cif_fix_values 1891 2012-01-12 08:04:46Z andrius 
;
_cod_original_sg_symbol_H-M 'P 21/c'
_cod_database_code 4081490

loop_
_symmetry_equiv_pos_as_xyz
'x, y, z'
'-x, y+1/2, -z+1/2'
'-x, -y, -z'
'x, -y-1/2, z-1/2'

loop_
_atom_site_label
_atom_site_type_symbol
_atom_site_fract_x
_atom_site_fract_y
_atom_site_fract_z
_atom_site_U_iso_or_equiv
_atom_site_adp_type
_atom_site_occupancy
_atom_site_symmetry_multiplicity
_atom_site_calc_flag
_atom_site_refinement_flags
_atom_site_disorder_assembly
_atom_site_disorder_group
C1 C 0.3737(3) -0.2560(3) 0.0655(2) 0.0368(6) Uani 1 1 d . A 1
C2 C 0.3831(3) -0.3744(3) -0.0829(2) 0.0386(6) Uani 1 1 d . A 1
C3 C 0.3109(4) -0.2781(3) -0.1359(2) 0.0463(8) Uani 1 1 d . A 1
H3 H 0.2894 -0.2833 -0.2029 0.056 Uiso 1 1 calc R A 1
C4 C 0.2743(4) -0.1809(3) -0.0891(2) 0.0427(7) Uani 1 1 d . A 1
H4 H 0.2283 -0.1189 -0.1249 0.051 Uiso 1 1 calc R A 1
C5 C 0.2548(3) -0.0612(3) 0.0592(2) 0.0394(7) Uani 1 1 d . A 1
H5A H 0.2183 -0.0874 0.1162 0.047 Uiso 1 1 calc R A 1
H5B H 0.1841 -0.0216 0.0159 0.047 Uiso 1 1 calc R A 1
C6 C 0.3663(3) 0.0287(3) 0.0891(3) 0.0434(7) Uani 1 1 d . A 1
H6A H 0.3941 0.0635 0.0315 0.052 Uiso 1 1 calc R A 1
H6B H 0.4421 -0.0137 0.1244 0.052 Uiso 1 1 calc R A 1
C7 C 0.3240(3) 0.1310(3) 0.1527(2) 0.0421(7) Uani 1 1 d . A 1
H7 H 0.4023 0.1795 0.1783 0.051 Uiso 0.75 1 calc PR A 1
C8 C 0.2202(3) 0.2121(3) 0.0974(2) 0.0347(6) Uani 1 1 d . A 1
C9 C 0.2456(3) 0.3122(3) 0.0379(2) 0.0386(7) Uani 1 1 d . A 1
H9 H 0.3291 0.3373 0.0259 0.046 Uiso 1 1 calc R A 1
C10 C 0.1215(4) 0.3670(3) 0.0000(2) 0.0406(7) Uani 1 1 d . A 1
H10 H 0.1100 0.4339 -0.0410 0.049 Uiso 1 1 calc R A 1
C11 C 0.0191(3) 0.3018(3) 0.0356(2) 0.0393(7) Uani 1 1 d . A 1
H11 H -0.0715 0.3189 0.0226 0.047 Uiso 1 1 calc R A 1
C12 C 0.0790(3) 0.2050(3) 0.0950(2) 0.0377(6) Uani 1 1 d . A 1
H12 H 0.0340 0.1475 0.1266 0.045 Uiso 1 1 calc R A 1
C13 C 0.2517(4) 0.3850(3) 0.2857(2) 0.0495(9) Uani 1 1 d . A 1
H13 H 0.3153 0.3312 0.3158 0.059 Uiso 1 1 calc R A 1
C14 C 0.2763(4) 0.4866(3) 0.2287(2) 0.0469(8) Uani 1 1 d . A 1
H14 H 0.3590 0.5112 0.2146 0.056 Uiso 1 1 calc R A 1
C15 C 0.1527(4) 0.5438(3) 0.1971(2) 0.0459(8) Uani 1 1 d . A 1
H15 H 0.1401 0.6130 0.1588 0.055 Uiso 1 1 calc R A 1
C16 C 0.0517(4) 0.4779(3) 0.2335(2) 0.0502(9) Uani 1 1 d . A 1
H16 H -0.0389 0.4955 0.2231 0.060 Uiso 1 1 calc R A 1
C17 C 0.1132(4) 0.3804(3) 0.2887(2) 0.0524(9) Uani 1 1 d . A 1
H17 H 0.0698 0.3228 0.3214 0.063 Uiso 1 1 calc R A 1
N1 N 0.4099(3) -0.3548(2) 0.01564(17) 0.0367(6) Uani 1 1 d . A 1
H1 H 0.4542 -0.4105 0.0495 0.044 Uiso 1 1 calc R A 1
N2 N 0.3019(3) -0.1688(2) 0.00986(18) 0.0363(5) Uani 1 1 d . A 1
O1 O 0.4029(3) -0.2467(2) 0.15347(15) 0.0478(6) Uani 1 1 d . A 1
O2 O 0.4234(3) -0.4682(2) -0.11740(16) 0.0466(6) Uani 1 1 d . A 1
O3 O 0.2634(3) 0.0819(3) 0.2334(2) 0.0431(7) Uani 0.75 1 d P A 1
H3O H 0.3202 0.0458 0.2708 0.065 Uiso 0.75 1 calc PR A 1
Fe1 Fe 0.15003(5) 0.36862(4) 0.14874(3) 0.03428(14) Uani 1 1 d . A 1
O3B O 0.4524(11) 0.1957(10) 0.1617(7) 0.055(2) Uiso 0.25 1 d P B 2
H3B H 0.4195 0.2684 0.1841 0.050 Uiso 0.25 1 d P C 2
H7B H 0.3058 0.0802 0.1878 0.050 Uiso 0.25 1 d P D 2

loop_
_atom_site_aniso_label
_atom_site_aniso_U_11
_atom_site_aniso_U_22
_atom_site_aniso_U_33
_atom_site_aniso_U_23
_atom_site_aniso_U_13
_atom_site_aniso_U_12
C1 0.0439(17) 0.0321(14) 0.0356(14) 0.0033(11) 0.0092(12) 0.0024(12)
C2 0.0457(17) 0.0376(15) 0.0333(13) -0.0010(12) 0.0088(12) 0.0069(13)
C3 0.061(2) 0.0481(18) 0.0286(13) 0.0031(13) 0.0038(14) 0.0167(16)
C4 0.0518(19) 0.0412(16) 0.0355(14) 0.0082(13) 0.0078(14) 0.0125(14)
C5 0.0413(17) 0.0330(15) 0.0441(16) -0.0023(12) 0.0068(13) 0.0056(13)
C6 0.0405(18) 0.0365(16) 0.0540(18) 0.0052(14) 0.0097(14) 0.0044(13)
C7 0.0460(18) 0.0319(15) 0.0451(16) 0.0009(13) -0.0035(14) 0.0002(14)
C8 0.0391(16) 0.0313(14) 0.0331(13) -0.0062(11) 0.0032(12) 0.0002(12)
C9 0.0446(18) 0.0359(15) 0.0365(14) -0.0035(12) 0.0104(13) 0.0000(13)
C10 0.0544(19) 0.0329(15) 0.0329(13) 0.0000(12) 0.0011(13) 0.0010(14)
C11 0.0402(17) 0.0362(16) 0.0393(15) -0.0027(12) -0.0014(13) 0.0027(13)
C12 0.0410(17) 0.0317(14) 0.0398(14) -0.0006(12) 0.0041(13) -0.0027(12)
C13 0.064(2) 0.0448(19) 0.0368(15) -0.0064(14) -0.0024(15) 0.0132(16)
C14 0.051(2) 0.0448(18) 0.0422(16) -0.0127(14) -0.0006(14) -0.0023(15)
C15 0.064(2) 0.0317(15) 0.0396(16) -0.0045(13) -0.0008(15) 0.0066(15)
C16 0.054(2) 0.050(2) 0.0461(17) -0.0139(15) 0.0060(16) 0.0102(16)
C17 0.077(3) 0.048(2) 0.0349(15) -0.0054(14) 0.0164(16) -0.0062(18)
N1 0.0504(16) 0.0301(12) 0.0299(11) 0.0036(9) 0.0068(10) 0.0079(11)
N2 0.0399(14) 0.0349(13) 0.0344(12) 0.0013(10) 0.0065(10) 0.0066(10)
O1 0.0686(17) 0.0417(12) 0.0326(10) -0.0005(9) 0.0058(10) 0.0110(11)
O2 0.0588(16) 0.0426(12) 0.0375(11) -0.0051(9) 0.0042(10) 0.0142(11)
O3 0.0509(19) 0.0405(16) 0.0370(14) 0.0063(12) 0.0034(13) 0.0075(14)
Fe1 0.0411(3) 0.0295(2) 0.0320(2) -0.00234(17) 0.00448(16) 0.00243(18)

loop_
_atom_type_symbol
_atom_type_description
_atom_type_scat_dispersion_real
_atom_type_scat_dispersion_imag
_atom_type_scat_source
C C 0.0033 0.0016 'International Tables Vol C Tables 4.2.6.8 and 6.1.1.4'
H H 0.0000 0.0000 'International Tables Vol C Tables 4.2.6.8 and 6.1.1.4'
N N 0.0061 0.0033 'International Tables Vol C Tables 4.2.6.8 and 6.1.1.4'
O O 0.0106 0.0060 'International Tables Vol C Tables 4.2.6.8 and 6.1.1.4'
Fe Fe 0.3463 0.8444 'International Tables Vol C Tables 4.2.6.8 and 6.1.1.4'

loop_
_geom_angle_atom_site_label_1
_geom_angle_atom_site_label_2
_geom_angle_atom_site_label_3
_geom_angle
O1 C1 N1 122.2(3)
O1 C1 N2 122.4(3)
N1 C1 N2 115.4(2)
O2 C2 N1 119.5(3)
O2 C2 C3 126.3(3)
N1 C2 C3 114.2(3)
C4 C3 C2 120.0(3)
C4 C3 H3 120.0
C2 C3 H3 120.0
C3 C4 N2 122.6(3)
C3 C4 H4 118.7
N2 C4 H4 118.7
N2 C5 C6 111.8(3)
N2 C5 H5A 109.3
C6 C5 H5A 109.3
N2 C5 H5B 109.3
C6 C5 H5B 109.3
H5A C5 H5B 107.9
C5 C6 C7 112.2(3)
C5 C6 H6A 109.2
C7 C6 H6A 109.2
C5 C6 H6B 109.2
C7 C6 H6B 109.2
H6A C6 H6B 107.9
O3 C7 C8 105.8(3)
O3 C7 C6 111.0(3)
C8 C7 C6 112.0(3)
O3 C7 H7 109.3
C8 C7 H7 109.3
C6 C7 H7 109.3
C8 C7 H7B 122.2
C6 C7 H7B 87.0
H7 C7 H7B 114.5
C9 C8 C12 107.2(3)
C9 C8 C7 125.8(3)
C12 C8 C7 127.0(3)
C9 C8 Fe1 69.68(17)
C12 C8 Fe1 69.73(17)
C7 C8 Fe1 125.3(2)
C10 C9 C8 108.5(3)
C10 C9 Fe1 70.09(18)
C8 C9 Fe1 69.34(17)
C10 C9 H9 125.7
C8 C9 H9 125.7
Fe1 C9 H9 126.4
C11 C10 C9 107.9(3)
C11 C10 Fe1 69.43(17)
C9 C10 Fe1 69.16(17)
C11 C10 H10 126.0
C9 C10 H10 126.0
Fe1 C10 H10 126.9
C10 C11 C12 108.3(3)
C10 C11 Fe1 70.23(18)
C12 C11 Fe1 69.51(17)
C10 C11 H11 125.9
C12 C11 H11 125.9
Fe1 C11 H11 126.0
C8 C12 C11 108.1(3)
C8 C12 Fe1 69.26(17)
C11 C12 Fe1 69.52(17)
C8 C12 H12 126.0
C11 C12 H12 126.0
Fe1 C12 H12 126.8
C17 C13 C14 107.7(3)
C17 C13 Fe1 70.0(2)
C14 C13 Fe1 69.54(18)
C17 C13 H13 126.2
C14 C13 H13 126.2
Fe1 C13 H13 125.9
C15 C14 C13 107.8(3)
C15 C14 Fe1 70.01(19)
C13 C14 Fe1 69.8(2)
C15 C14 H14 126.1
C13 C14 H14 126.1
Fe1 C14 H14 125.7
C16 C15 C14 108.4(3)
C16 C15 Fe1 69.99(19)
C14 C15 Fe1 69.46(18)
C16 C15 H15 125.8
C14 C15 H15 125.8
Fe1 C15 H15 126.3
C15 C16 C17 107.7(3)
C15 C16 Fe1 69.69(19)
C17 C16 Fe1 69.74(19)
C15 C16 H16 126.2
C17 C16 H16 126.2
Fe1 C16 H16 126.0
C16 C17 C13 108.5(3)
C16 C17 Fe1 69.91(19)
C13 C17 Fe1 69.58(19)
C16 C17 H17 125.8
C13 C17 H17 125.8
Fe1 C17 H17 126.3
C1 N1 C2 127.0(3)
C1 N1 H1 116.5
C2 N1 H1 116.5
C4 N2 C1 120.7(3)
C4 N2 C5 120.8(3)
C1 N2 C5 118.5(2)
H3O O3 H7B 94.8
C8 Fe1 C14 120.63(14)
C8 Fe1 C13 104.50(13)
C14 Fe1 C13 40.66(15)
C8 Fe1 C9 40.98(12)
C14 Fe1 C9 106.21(14)
C13 Fe1 C9 120.42(15)
C8 Fe1 C12 41.01(12)
C14 Fe1 C12 157.38(14)
C13 Fe1 C12 121.57(13)
C9 Fe1 C12 68.52(13)
C8 Fe1 C11 69.11(12)
C14 Fe1 C11 159.48(14)
C13 Fe1 C11 159.34(15)
C9 Fe1 C11 68.37(13)
C12 Fe1 C11 40.98(12)
C8 Fe1 C15 158.15(15)
C14 Fe1 C15 40.53(15)
C13 Fe1 C15 68.10(13)
C9 Fe1 C15 123.62(14)
C12 Fe1 C15 160.35(14)
C11 Fe1 C15 124.81(13)
C8 Fe1 C17 120.80(13)
C14 Fe1 C17 68.03(16)
C13 Fe1 C17 40.43(16)
C9 Fe1 C17 156.53(15)
C12 Fe1 C17 107.56(14)
C11 Fe1 C17 124.80(15)
C15 Fe1 C17 67.71(14)
C8 Fe1 C16 157.95(14)
C14 Fe1 C16 68.18(16)
C13 Fe1 C16 68.17(15)
C9 Fe1 C16 160.72(14)
C12 Fe1 C16 123.78(15)
C11 Fe1 C16 110.04(14)
C15 Fe1 C16 40.32(15)
C17 Fe1 C16 40.35(15)
C8 Fe1 C10 68.97(12)
C14 Fe1 C10 122.81(14)
C13 Fe1 C10 157.45(16)
C9 Fe1 C10 40.74(13)
C12 Fe1 C10 68.43(12)
C11 Fe1 C10 40.34(13)
C15 Fe1 C10 109.56(13)
C17 Fe1 C10 161.32(16)
C16 Fe1 C10 125.57(14)

loop_
_geom_bond_atom_site_label_1
_geom_bond_atom_site_label_2
_geom_bond_distance
C1 O1 1.224(4)
C1 N1 1.372(4)
C1 N2 1.375(4)
C2 O2 1.237(4)
C2 N1 1.379(4)
C2 C3 1.432(4)
C3 C4 1.338(5)
C3 H3 0.9300
C4 N2 1.375(4)
C4 H4 0.9300
C5 N2 1.487(4)
C5 C6 1.515(5)
C5 H5A 0.9700
C5 H5B 0.9700
C6 C7 1.537(5)
C6 H6A 0.9700
C6 H6B 0.9700
C7 O3 1.466(4)
C7 C8 1.504(4)
C7 H7 0.9800
C7 H7B 0.7851
C8 C9 1.428(4)
C8 C12 1.430(4)
C8 Fe1 2.038(3)
C9 C10 1.426(5)
C9 Fe1 2.042(3)
C9 H9 0.9300
C10 C11 1.413(5)
C10 Fe1 2.054(3)
C10 H10 0.9300
C11 C12 1.431(4)
C11 Fe1 2.044(3)
C11 H11 0.9300
C12 Fe1 2.044(3)
C12 H12 0.9300
C13 C17 1.413(6)
C13 C14 1.418(5)
C13 Fe1 2.042(3)
C13 H13 0.9300
C14 C15 1.414(5)
C14 Fe1 2.038(3)
C14 H14 0.9300
C15 C16 1.411(5)
C15 Fe1 2.046(3)
C15 H15 0.9300
C16 C17 1.413(5)
C16 Fe1 2.049(3)
C16 H16 0.9300
C17 Fe1 2.047(3)
C17 H17 0.9300
N1 H1 0.8600
O3 H3O 0.8200
O3 H7B 0.8201
O3B H3B 0.9400

loop_
_geom_torsion_atom_site_label_1
_geom_torsion_atom_site_label_2
_geom_torsion_atom_site_label_3
_geom_torsion_atom_site_label_4
_geom_torsion
O2 C2 C3 C4 -179.4(4)
N1 C2 C3 C4 -0.8(5)
C2 C3 C4 N2 -0.7(6)
N2 C5 C6 C7 -171.8(2)
C5 C6 C7 O3 50.7(4)
C5 C6 C7 C8 -67.3(4)
O3 C7 C8 C9 154.9(3)
C6 C7 C8 C9 -84.1(4)
O3 C7 C8 C12 -24.4(4)
C6 C7 C8 C12 96.6(4)
O3 C7 C8 Fe1 65.7(3)
C6 C7 C8 Fe1 -173.2(2)
C12 C8 C9 C10 0.6(3)
C7 C8 C9 C10 -178.9(3)
Fe1 C8 C9 C10 -59.3(2)
C12 C8 C9 Fe1 59.9(2)
C7 C8 C9 Fe1 -119.6(3)
C8 C9 C10 C11 0.1(3)
Fe1 C9 C10 C11 -58.8(2)
C8 C9 C10 Fe1 58.8(2)
C9 C10 C11 C12 -0.7(3)
Fe1 C10 C11 C12 -59.3(2)
C9 C10 C11 Fe1 58.6(2)
C9 C8 C12 C11 -1.0(3)
C7 C8 C12 C11 178.4(3)
Fe1 C8 C12 C11 58.9(2)
C9 C8 C12 Fe1 -59.9(2)
C7 C8 C12 Fe1 119.6(3)
C10 C11 C12 C8 1.1(3)
Fe1 C11 C12 C8 -58.7(2)
C10 C11 C12 Fe1 59.8(2)
C17 C13 C14 C15 0.1(4)
Fe1 C13 C14 C15 59.9(2)
C17 C13 C14 Fe1 -59.8(2)
C13 C14 C15 C16 -0.4(4)
Fe1 C14 C15 C16 59.4(2)
C13 C14 C15 Fe1 -59.8(2)
C14 C15 C16 C17 0.6(4)
Fe1 C15 C16 C17 59.6(2)
C14 C15 C16 Fe1 -59.1(2)
C15 C16 C17 C13 -0.5(4)
Fe1 C16 C17 C13 59.1(2)
C15 C16 C17 Fe1 -59.6(2)
C14 C13 C17 C16 0.3(4)
Fe1 C13 C17 C16 -59.3(2)
C14 C13 C17 Fe1 59.6(2)
O1 C1 N1 C2 -179.6(3)
N2 C1 N1 C2 0.7(5)
O2 C2 N1 C1 179.5(3)
C3 C2 N1 C1 0.8(5)
C3 C4 N2 C1 2.4(5)
C3 C4 N2 C5 -177.7(3)
O1 C1 N2 C4 178.1(3)
N1 C1 N2 C4 -2.2(4)
O1 C1 N2 C5 -1.9(5)
N1 C1 N2 C5 177.8(3)
C6 C5 N2 C4 -103.2(3)
C6 C5 N2 C1 76.8(4)
C9 C8 Fe1 C14 -79.2(2)
C12 C8 Fe1 C14 162.54(19)
C7 C8 Fe1 C14 40.9(3)
C9 C8 Fe1 C13 -120.0(2)
C12 C8 Fe1 C13 121.8(2)
C7 C8 Fe1 C13 0.1(3)
C12 C8 Fe1 C9 -118.2(2)
C7 C8 Fe1 C9 120.1(3)
C9 C8 Fe1 C12 118.2(2)
C7 C8 Fe1 C12 -121.7(3)
C9 C8 Fe1 C11 80.7(2)
C12 C8 Fe1 C11 -37.57(18)
C7 C8 Fe1 C11 -159.3(3)
C9 C8 Fe1 C15 -53.0(4)
C12 C8 Fe1 C15 -171.2(3)
C7 C8 Fe1 C15 67.1(4)
C9 C8 Fe1 C17 -160.4(2)
C12 C8 Fe1 C17 81.4(2)
C7 C8 Fe1 C17 -40.3(3)
C9 C8 Fe1 C16 172.6(3)
C12 C8 Fe1 C16 54.4(4)
C7 C8 Fe1 C16 -67.3(5)
C9 C8 Fe1 C10 37.33(19)
C12 C8 Fe1 C10 -80.90(19)
C7 C8 Fe1 C10 157.4(3)
C15 C14 Fe1 C8 165.31(19)
C13 C14 Fe1 C8 -75.9(2)
C15 C14 Fe1 C13 -118.7(3)
C15 C14 Fe1 C9 123.2(2)
C13 C14 Fe1 C9 -118.1(2)
C15 C14 Fe1 C12 -163.9(3)
C13 C14 Fe1 C12 -45.2(5)
C15 C14 Fe1 C11 51.7(5)
C13 C14 Fe1 C11 170.5(4)
C13 C14 Fe1 C15 118.7(3)
C15 C14 Fe1 C17 -80.9(2)
C13 C14 Fe1 C17 37.8(2)
C15 C14 Fe1 C16 -37.3(2)
C13 C14 Fe1 C16 81.5(2)
C15 C14 Fe1 C10 81.9(2)
C13 C14 Fe1 C10 -159.4(2)
C17 C13 Fe1 C8 -120.8(2)
C14 C13 Fe1 C8 120.4(2)
C17 C13 Fe1 C14 118.8(3)
C17 C13 Fe1 C9 -162.0(2)
C14 C13 Fe1 C9 79.2(2)
C17 C13 Fe1 C12 -79.9(2)
C14 C13 Fe1 C12 161.3(2)
C17 C13 Fe1 C11 -51.8(5)
C14 C13 Fe1 C11 -170.5(3)
C17 C13 Fe1 C15 80.9(2)
C14 C13 Fe1 C15 -37.9(2)
C14 C13 Fe1 C17 -118.8(3)
C17 C13 Fe1 C16 37.3(2)
C14 C13 Fe1 C16 -81.5(2)
C17 C13 Fe1 C10 169.3(3)
C14 C13 Fe1 C10 50.5(4)
C10 C9 Fe1 C8 119.9(3)
C10 C9 Fe1 C14 -121.8(2)
C8 C9 Fe1 C14 118.32(19)
C10 C9 Fe1 C13 -163.62(19)
C8 C9 Fe1 C13 76.5(2)
C10 C9 Fe1 C12 81.5(2)
C8 C9 Fe1 C12 -38.41(18)
C10 C9 Fe1 C11 37.25(18)
C8 C9 Fe1 C11 -82.62(19)
C10 C9 Fe1 C15 -81.0(2)
C8 C9 Fe1 C15 159.10(18)
C10 C9 Fe1 C17 166.2(3)
C8 C9 Fe1 C17 46.3(4)
C10 C9 Fe1 C16 -51.8(5)
C8 C9 Fe1 C16 -171.6(4)
C8 C9 Fe1 C10 -119.9(3)
C11 C12 Fe1 C8 -119.7(3)
C8 C12 Fe1 C14 -42.2(4)
C11 C12 Fe1 C14 -161.9(3)
C8 C12 Fe1 C13 -75.0(2)
C11 C12 Fe1 C13 165.3(2)
C8 C12 Fe1 C9 38.38(17)
C11 C12 Fe1 C9 -81.3(2)
C8 C12 Fe1 C11 119.7(3)
C8 C12 Fe1 C15 170.2(3)
C11 C12 Fe1 C15 50.5(4)
C8 C12 Fe1 C17 -117.0(2)
C11 C12 Fe1 C17 123.3(2)
C8 C12 Fe1 C16 -158.45(18)
C11 C12 Fe1 C16 81.9(2)
C8 C12 Fe1 C10 82.33(19)
C11 C12 Fe1 C10 -37.36(19)
C10 C11 Fe1 C8 -81.7(2)
C12 C11 Fe1 C8 37.60(18)
C10 C11 Fe1 C14 40.7(5)
C12 C11 Fe1 C14 160.0(4)
C10 C11 Fe1 C13 -157.1(4)
C12 C11 Fe1 C13 -37.8(5)
C10 C11 Fe1 C9 -37.61(19)
C12 C11 Fe1 C9 81.7(2)
C10 C11 Fe1 C12 -119.3(3)
C10 C11 Fe1 C15 79.1(2)
C12 C11 Fe1 C15 -161.6(2)
C10 C11 Fe1 C17 164.6(2)
C12 C11 Fe1 C17 -76.1(2)
C10 C11 Fe1 C16 121.8(2)
C12 C11 Fe1 C16 -118.9(2)
C12 C11 Fe1 C10 119.3(3)
C16 C15 Fe1 C8 -155.5(3)
C14 C15 Fe1 C8 -35.9(4)
C16 C15 Fe1 C14 -119.6(3)
C16 C15 Fe1 C13 -81.6(2)
C14 C15 Fe1 C13 38.0(2)
C16 C15 Fe1 C9 165.6(2)
C14 C15 Fe1 C9 -74.8(2)
C16 C15 Fe1 C12 41.9(5)
C14 C15 Fe1 C12 161.5(3)
C16 C15 Fe1 C11 80.0(2)
C14 C15 Fe1 C11 -160.4(2)
C16 C15 Fe1 C17 -37.8(2)
C14 C15 Fe1 C17 81.8(2)
C14 C15 Fe1 C16 119.6(3)
C16 C15 Fe1 C10 122.4(2)
C14 C15 Fe1 C10 -118.0(2)
C16 C17 Fe1 C8 -164.8(2)
C13 C17 Fe1 C8 75.5(2)
C16 C17 Fe1 C14 81.7(2)
C13 C17 Fe1 C14 -38.0(2)
C16 C17 Fe1 C13 119.7(3)
C16 C17 Fe1 C9 161.7(3)
C13 C17 Fe1 C9 42.0(5)
C16 C17 Fe1 C12 -121.9(2)
C13 C17 Fe1 C12 118.4(2)
C16 C17 Fe1 C11 -80.0(3)
C13 C17 Fe1 C11 160.3(2)
C16 C17 Fe1 C15 37.8(2)
C13 C17 Fe1 C15 -81.9(2)
C13 C17 Fe1 C16 -119.7(3)
C16 C17 Fe1 C10 -47.4(5)
C13 C17 Fe1 C10 -167.2(4)
C15 C16 Fe1 C8 155.7(3)
C17 C16 Fe1 C8 36.9(5)
C15 C16 Fe1 C14 37.5(2)
C17 C16 Fe1 C14 -81.3(2)
C15 C16 Fe1 C13 81.4(2)
C17 C16 Fe1 C13 -37.3(2)
C15 C16 Fe1 C9 -39.0(5)
C17 C16 Fe1 C9 -157.8(4)
C15 C16 Fe1 C12 -164.33(19)
C17 C16 Fe1 C12 76.9(3)
C15 C16 Fe1 C11 -120.6(2)
C17 C16 Fe1 C11 120.6(2)
C17 C16 Fe1 C15 -118.8(3)
C15 C16 Fe1 C17 118.8(3)
C15 C16 Fe1 C10 -78.1(2)
C17 C16 Fe1 C10 163.1(2)
C11 C10 Fe1 C8 82.1(2)
C9 C10 Fe1 C8 -37.54(18)
C11 C10 Fe1 C14 -164.2(2)
C9 C10 Fe1 C14 76.1(2)
C11 C10 Fe1 C13 159.0(3)
C9 C10 Fe1 C13 39.4(4)
C11 C10 Fe1 C9 119.6(3)
C11 C10 Fe1 C12 37.93(19)
C9 C10 Fe1 C12 -81.7(2)
C9 C10 Fe1 C11 -119.6(3)
C11 C10 Fe1 C15 -121.2(2)
C9 C10 Fe1 C15 119.2(2)
C11 C10 Fe1 C17 -43.1(5)
C9 C10 Fe1 C17 -162.7(4)
C11 C10 Fe1 C16 -79.0(2)
C9 C10 Fe1 C16 161.4(2)
